data_7008851
loop_
_publ_author_name
'Jones, Jamie N.'
'Moore, Jennifer A.'
'Cowley, Alan H.'
'Macdonald, Charles L. B.'

_publ_section_title
;
 Group 14 triple-decker cations.
;
_journal_issue 24
_journal_name_full 'Dalton transactions (Cambridge, England : 2003)'
_journal_page_first 3846
_journal_page_last 3851
_journal_paper_doi 10.1039/b510337a
_journal_year 2005
_chemical_formula_moiety 'C30 H45 Pb2, C24 B F20'
_chemical_formula_sum 'C54 H45 B F20 Pb2'
_chemical_formula_weight 1499.09
_space_group_IT_number 15
_symmetry_cell_setting monoclinic
_symmetry_space_group_name_Hall '-C 2yc'
_symmetry_space_group_name_H-M 'C 1 2/c 1'
_atom_sites_solution_hydrogens geom
_atom_sites_solution_primary direct
_atom_sites_solution_secondary difmap
_audit_creation_method
;
manual editing of the .cif file
created by SHELXTL Ver. 6.10
;
_cell_angle_alpha 90
_cell_angle_beta 114.911(5)
_cell_angle_gamma 90
_cell_formula_units_Z 4
_cell_length_a 22.545(5)
_cell_length_b 14.773(5)
_cell_length_c 17.087(5)
_cell_measurement_temperature 123(2)
_cell_volume 5161(3)
_computing_cell_refinement 'Collect software, Nonius B.V. 1998'
_computing_data_collection 'Collect software, Nonius B.V. 1998'
_computing_data_reduction
;
DENZO and Scalepack (Otwinoski and Minor, 1997)
;
_computing_molecular_graphics 'XP SHELXTL/PC, Siemens Analytical'
_computing_structure_refinement 'XL SHELXTL/PC, Siemens Analytical'
_computing_structure_solution
;
SIR97 - Altomare A., Burla M.C., Camalli M., Cascarano G.L., Giacovazzo C.,
Guagliardi A., Moliterni A.G.G., Polidori G.,Spagna R.
;
_diffrn_ambient_temperature 153(2)
_diffrn_measured_fraction_theta_full 0.995
_diffrn_measured_fraction_theta_max 0.995
_diffrn_measurement_device_type 'Nonius Kappa CCD'
_diffrn_measurement_method \w-scan
_diffrn_radiation_monochromator graphite
_diffrn_radiation_source 'fine-focus sealed tube'
_diffrn_radiation_type MoK\a
_diffrn_radiation_wavelength 0.71069
_diffrn_reflns_av_R_equivalents 0.0138
_diffrn_reflns_av_sigmaI/netI 0.0240
_diffrn_reflns_limit_h_max 26
_diffrn_reflns_limit_h_min -26
_diffrn_reflns_limit_k_max 17
_diffrn_reflns_limit_k_min -17
_diffrn_reflns_limit_l_max 20
_diffrn_reflns_limit_l_min -20
_diffrn_reflns_number 8546
_diffrn_reflns_theta_full 25.00
_diffrn_reflns_theta_max 25.00
_diffrn_reflns_theta_min 3.47
_exptl_absorpt_coefficient_mu 6.625
_exptl_absorpt_correction_T_max 1.00
_exptl_absorpt_correction_T_min 0.737
_exptl_absorpt_correction_type multi-scan
_exptl_absorpt_process_details 'DENZO and Scalepack (Otwinoski and Minor, 1997)'
_exptl_crystal_colour red
_exptl_crystal_density_diffrn 1.929
_exptl_crystal_density_method 'not measured'
_exptl_crystal_description block
_exptl_crystal_F_000 2872
_exptl_crystal_size_max 0.15
_exptl_crystal_size_mid 0.11
_exptl_crystal_size_min 0.10
_refine_diff_density_max 0.414
_refine_diff_density_min -0.878
_refine_diff_density_rms 0.071
_refine_ls_extinction_method none
_refine_ls_goodness_of_fit_ref 1.073
_refine_ls_hydrogen_treatment constr
_refine_ls_matrix_type full
_refine_ls_number_parameters 357
_refine_ls_number_reflns 4518
_refine_ls_number_restraints 0
_refine_ls_restrained_S_all 1.073
_refine_ls_R_factor_all 0.0187
_refine_ls_R_factor_gt 0.0173
_refine_ls_shift/su_max 0.002
_refine_ls_shift/su_mean 0.000
_refine_ls_structure_factor_coef Fsqd
_refine_ls_weighting_details 'calc w=1/[\s^2^(Fo^2^)+(0.0167P)^2^+10.6413P] where P=(Fo^2^+2Fc^2^)/3'
_refine_ls_weighting_scheme calc
_refine_ls_wR_factor_gt 0.0437
_refine_ls_wR_factor_ref 0.0444
_reflns_number_gt 4284
_reflns_number_total 4518
_reflns_threshold_expression >2sigma(I)
_cod_data_source_file b510337a.txt
_cod_data_source_block Compound4
_cod_depositor_comments
;
The following automatic conversions were performed:
'_symmetry_cell_setting' value 'Monoclinic' changed to 'monoclinic'
according to '/home/saulius/struct/CIF-dictionaries/cif_core.dic'
dictionary named 'cif_core.dic' version 2.4.1 from 2010-06-29.

Automatic conversion script
Id: cif_fix_enum 1527 2010-12-29 10:47:43Z saulius 
;
_cod_original_cell_volume 5162(3)
_cod_original_sg_symbol_Hall -c2yc
_cod_original_sg_symbol_H-M c2/c
_cod_database_code 7008851

loop_
_symmetry_equiv_pos_as_xyz
'x, y, z'
'-x, y, -z+1/2'
'x+1/2, y+1/2, z'
'-x+1/2, y+1/2, -z+1/2'
'-x, -y, -z'
'x, -y, z-1/2'
'-x+1/2, -y+1/2, -z'
'x+1/2, -y+1/2, z-1/2'

loop_
_atom_site_label
_atom_site_type_symbol
_atom_site_fract_x
_atom_site_fract_y
_atom_site_fract_z
_atom_site_U_iso_or_equiv
_atom_site_adp_type
_atom_site_occupancy
_atom_site_symmetry_multiplicity
_atom_site_calc_flag
_atom_site_refinement_flags
_atom_site_disorder_assembly
_atom_site_disorder_group
C1 C 0.24462(14) 0.91021(18) 0.14712(19) 0.0270(6) Uani 1 1 d . . .
C2 C 0.26988(13) 0.98026(19) 0.11274(17) 0.0276(6) Uani 1 1 d . . .
C3 C 0.30046(13) 1.04517(18) 0.17913(19) 0.0268(6) Uani 1 1 d . . .
C4 C 0.29560(13) 1.01379(19) 0.25480(18) 0.0280(6) Uani 1 1 d . . .
C5 C 0.26066(13) 0.9304(2) 0.23430(18) 0.0275(6) Uani 1 1 d . . .
C6 C 0.48980(12) 0.83244(17) 0.20464(17) 0.0208(5) Uani 1 1 d . . .
C7 C 0.48281(13) 0.92452(17) 0.17610(17) 0.0209(5) Uani 1 1 d . . .
C8 C 0.5000 0.9809(2) 0.2500 0.0211(7) Uani 1 2 d S . .
C9 C 0.46958(12) 0.34747(16) 0.16649(16) 0.0195(5) Uani 1 1 d . . .
C10 C 0.40469(12) 0.33211(16) 0.11160(16) 0.0202(5) Uani 1 1 d . . .
C11 C 0.38397(13) 0.27286(18) 0.04244(16) 0.0238(6) Uani 1 1 d . . .
C12 C 0.42900(14) 0.22354(17) 0.02604(17) 0.0261(6) Uani 1 1 d . . .
C13 C 0.49423(13) 0.23401(17) 0.07984(17) 0.0247(6) Uani 1 1 d . . .
C14 C 0.51243(12) 0.29374(17) 0.14779(16) 0.0215(5) Uani 1 1 d . . .
C15 C 0.44602(12) 0.48789(17) 0.25990(17) 0.0212(5) Uani 1 1 d . . .
C16 C 0.40953(13) 0.54565(17) 0.19223(17) 0.0238(6) Uani 1 1 d . . .
C17 C 0.36756(14) 0.61174(18) 0.1965(2) 0.0295(6) Uani 1 1 d . . .
C18 C 0.36017(14) 0.62322(19) 0.2718(2) 0.0331(7) Uani 1 1 d . . .
C19 C 0.39465(14) 0.5689(2) 0.3408(2) 0.0319(7) Uani 1 1 d . . .
C20 C 0.43676(13) 0.50433(18) 0.33455(17) 0.0259(6) Uani 1 1 d . . .
C101 C 0.20252(16) 0.8327(2) 0.0963(2) 0.0459(8) Uani 1 1 d . . .
H1A H 0.2042 0.7836 0.1357 0.069 Uiso 1 1 calc R . .
H1B H 0.2187 0.8107 0.0548 0.069 Uiso 1 1 calc R . .
H1C H 0.1573 0.8535 0.0653 0.069 Uiso 1 1 calc R . .
C102 C 0.25850(18) 0.9905(3) 0.0201(2) 0.0505(9) Uani 1 1 d . . .
H2A H 0.2624 0.9312 -0.0032 0.076 Uiso 1 1 calc R . .
H2B H 0.2911 1.0319 0.0162 0.076 Uiso 1 1 calc R . .
H2C H 0.2146 1.0149 -0.0134 0.076 Uiso 1 1 calc R . .
C103 C 0.32420(16) 1.1370(2) 0.1662(2) 0.0450(8) Uani 1 1 d . . .
H3A H 0.2869 1.1782 0.1406 0.068 Uiso 1 1 calc R . .
H3B H 0.3462 1.1314 0.1277 0.068 Uiso 1 1 calc R . .
H3C H 0.3550 1.1610 0.2220 0.068 Uiso 1 1 calc R . .
C104 C 0.31762(18) 1.0637(3) 0.3393(2) 0.0479(9) Uani 1 1 d . . .
H4A H 0.3508 1.1086 0.3433 0.072 Uiso 1 1 calc R . .
H4B H 0.3363 1.0206 0.3871 0.072 Uiso 1 1 calc R . .
H4C H 0.2801 1.0943 0.3423 0.072 Uiso 1 1 calc R . .
C105 C 0.23940(17) 0.8785(3) 0.2936(2) 0.0460(8) Uani 1 1 d . . .
H5A H 0.1993 0.9054 0.2925 0.069 Uiso 1 1 calc R . .
H5B H 0.2740 0.8808 0.3525 0.069 Uiso 1 1 calc R . .
H5C H 0.2310 0.8153 0.2745 0.069 Uiso 1 1 calc R . .
C108 C 0.5000 1.0826(2) 0.2500 0.0318(9) Uani 1 2 d S . .
H6A H 0.5188 1.1047 0.2113 0.048 Uiso 0.50 1 calc PR . .
H6B H 0.5262 1.1047 0.3086 0.048 Uiso 0.50 1 calc PR . .
H6C H 0.4550 1.1047 0.2301 0.048 Uiso 0.50 1 calc PR . .
C107 C 0.53835(15) 0.9559(2) 0.41486(18) 0.0334(7) Uani 1 1 d . . .
H7A H 0.5653 1.0104 0.4245 0.050 Uiso 1 1 calc R . .
H7B H 0.5639 0.9081 0.4545 0.050 Uiso 1 1 calc R . .
H7C H 0.4997 0.9697 0.4252 0.050 Uiso 1 1 calc R . .
C106 C 0.52076(14) 0.75111(18) 0.35321(19) 0.0306(6) Uani 1 1 d . . .
H8A H 0.5112 0.6958 0.3184 0.046 Uiso 1 1 calc R . .
H8B H 0.4917 0.7550 0.3825 0.046 Uiso 1 1 calc R . .
H8C H 0.5663 0.7498 0.3963 0.046 Uiso 1 1 calc R . .
B1 B 0.5000 0.4177(3) 0.2500 0.0188(8) Uani 1 2 d S . .
F10 F 0.35608(7) 0.37570(11) 0.12274(10) 0.0278(3) Uani 1 1 d . . .
F11 F 0.31982(8) 0.26297(11) -0.00902(10) 0.0344(4) Uani 1 1 d . . .
F12 F 0.40987(9) 0.16554(12) -0.04126(11) 0.0390(4) Uani 1 1 d . . .
F13 F 0.53975(8) 0.18521(12) 0.06651(11) 0.0392(4) Uani 1 1 d . . .
F14 F 0.57764(7) 0.30037(10) 0.19753(10) 0.0270(3) Uani 1 1 d . . .
F15 F 0.47019(8) 0.45725(11) 0.40799(10) 0.0339(4) Uani 1 1 d . . .
F17 F 0.38816(10) 0.57964(13) 0.41538(13) 0.0465(5) Uani 1 1 d . . .
F18 F 0.32045(9) 0.68867(12) 0.27763(13) 0.0473(5) Uani 1 1 d . . .
F19 F 0.33462(8) 0.66640(11) 0.12856(12) 0.0400(4) Uani 1 1 d . . .
F20 F 0.41512(8) 0.53895(10) 0.11667(10) 0.0280(3) Uani 1 1 d . . .
Pb1 Pb 0.374978(4) 0.903383(6) 0.225827(7) 0.02421(5) Uani 1 1 d . . .

loop_
_atom_site_aniso_label
_atom_site_aniso_U_11
_atom_site_aniso_U_22
_atom_site_aniso_U_33
_atom_site_aniso_U_23
_atom_site_aniso_U_13
_atom_site_aniso_U_12
C1 0.0189(14) 0.0249(14) 0.0332(15) 0.0008(11) 0.0070(12) -0.0004(11)
C2 0.0231(13) 0.0317(15) 0.0254(14) 0.0042(12) 0.0076(11) 0.0014(12)
C3 0.0186(13) 0.0214(13) 0.0370(16) 0.0041(11) 0.0084(12) 0.0029(11)
C4 0.0189(13) 0.0338(15) 0.0308(15) -0.0037(12) 0.0100(11) 0.0080(12)
C5 0.0182(13) 0.0344(15) 0.0328(15) 0.0078(13) 0.0136(12) 0.0058(12)
C6 0.0168(12) 0.0196(12) 0.0280(13) -0.0024(11) 0.0115(11) -0.0011(10)
C7 0.0191(13) 0.0222(13) 0.0234(14) 0.0011(11) 0.0109(11) 0.0008(10)
C8 0.0206(18) 0.0194(17) 0.0242(19) 0.000 0.0104(15) 0.000
C9 0.0223(13) 0.0187(12) 0.0196(12) 0.0036(10) 0.0109(10) 0.0002(10)
C10 0.0206(12) 0.0192(12) 0.0235(13) 0.0028(10) 0.0120(11) 0.0018(10)
C11 0.0245(13) 0.0234(13) 0.0202(13) 0.0020(10) 0.0062(11) -0.0035(11)
C12 0.0377(16) 0.0213(13) 0.0191(13) -0.0013(11) 0.0117(12) -0.0007(12)
C13 0.0310(15) 0.0217(13) 0.0256(14) 0.0012(11) 0.0160(12) 0.0073(11)
C14 0.0220(13) 0.0224(13) 0.0214(12) 0.0034(11) 0.0104(11) 0.0004(11)
C15 0.0183(12) 0.0184(12) 0.0270(14) -0.0041(10) 0.0096(11) -0.0030(10)
C16 0.0222(13) 0.0214(13) 0.0270(14) -0.0056(11) 0.0094(11) -0.0041(11)
C17 0.0228(14) 0.0201(13) 0.0398(17) -0.0004(12) 0.0074(12) 0.0025(11)
C18 0.0254(15) 0.0239(14) 0.0507(19) -0.0109(13) 0.0167(14) 0.0036(12)
C19 0.0313(16) 0.0325(15) 0.0365(17) -0.0134(13) 0.0187(14) -0.0034(13)
C20 0.0259(14) 0.0230(13) 0.0262(14) -0.0036(11) 0.0085(12) -0.0011(11)
C101 0.0354(17) 0.0366(17) 0.055(2) -0.0077(16) 0.0087(16) -0.0109(14)
C102 0.053(2) 0.064(2) 0.0287(17) 0.0081(16) 0.0117(16) -0.0031(18)
C103 0.0338(17) 0.0256(16) 0.064(2) 0.0091(15) 0.0097(16) -0.0011(13)
C104 0.0428(19) 0.059(2) 0.0394(19) -0.0175(17) 0.0149(16) 0.0048(17)
C105 0.0367(18) 0.062(2) 0.051(2) 0.0177(18) 0.0306(17) 0.0064(17)
C108 0.034(2) 0.0204(19) 0.041(2) 0.000 0.015(2) 0.000
C107 0.0409(17) 0.0358(16) 0.0262(15) -0.0030(12) 0.0167(13) -0.0041(13)
C106 0.0333(16) 0.0254(14) 0.0341(16) 0.0080(12) 0.0151(13) 0.0027(12)
B1 0.018(2) 0.0199(19) 0.019(2) 0.000 0.0083(17) 0.000
F10 0.0191(8) 0.0325(8) 0.0332(8) -0.0054(7) 0.0124(7) 0.0006(7)
F11 0.0237(8) 0.0407(9) 0.0307(9) -0.0061(7) 0.0036(7) -0.0060(7)
F12 0.0465(10) 0.0379(9) 0.0284(9) -0.0144(7) 0.0118(8) -0.0007(8)
F13 0.0400(10) 0.0418(10) 0.0388(10) -0.0094(8) 0.0195(8) 0.0137(8)
F14 0.0180(7) 0.0327(8) 0.0288(8) -0.0016(7) 0.0085(6) 0.0064(6)
F15 0.0440(10) 0.0351(9) 0.0243(8) -0.0028(7) 0.0160(7) 0.0090(8)
F17 0.0554(12) 0.0498(11) 0.0435(11) -0.0137(9) 0.0297(10) 0.0108(9)
F18 0.0402(10) 0.0354(10) 0.0671(13) -0.0128(9) 0.0233(10) 0.0136(8)
F19 0.0354(9) 0.0289(9) 0.0462(10) 0.0040(8) 0.0078(8) 0.0124(8)
F20 0.0319(8) 0.0257(8) 0.0261(8) 0.0033(6) 0.0118(7) 0.0041(7)
Pb1 0.01827(7) 0.02340(7) 0.03372(7) 0.00314(4) 0.01364(5) 0.00258(4)

loop_
_atom_type_symbol
_atom_type_description
_atom_type_scat_dispersion_real
_atom_type_scat_dispersion_imag
_atom_type_scat_source
C C 0.0033 0.0016 'International Tables Vol C Tables 4.2.6.8 and 6.1.1.4'
H H 0.0000 0.0000 'International Tables Vol C Tables 4.2.6.8 and 6.1.1.4'
B B 0.0013 0.0007 'International Tables Vol C Tables 4.2.6.8 and 6.1.1.4'
F F 0.0171 0.0103 'International Tables Vol C Tables 4.2.6.8 and 6.1.1.4'
Pb Pb -3.3944 10.1111 'International Tables Vol C Tables 4.2.6.8 and 6.1.1.4'

loop_
_geom_angle_atom_site_label_1
_geom_angle_atom_site_label_2
_geom_angle_atom_site_label_3
_geom_angle
_geom_angle_site_symmetry_1
_geom_angle_site_symmetry_3
_geom_angle_publ_flag
C5 C1 C2 108.3(2) . . ?
C5 C1 C101 126.1(3) . . ?
C2 C1 C101 125.4(3) . . ?
C5 C1 Pb1 74.78(16) . . ?
C2 C1 Pb1 71.83(15) . . ?
C101 C1 Pb1 123.6(2) . . ?
C1 C2 C3 107.8(2) . . ?
C1 C2 C102 126.1(3) . . ?
C3 C2 C102 125.7(3) . . ?
C1 C2 Pb1 76.92(16) . . ?
C3 C2 Pb1 73.64(15) . . ?
C102 C2 Pb1 121.6(2) . . ?
C4 C3 C2 108.0(2) . . ?
C4 C3 C103 126.5(3) . . ?
C2 C3 C103 124.9(3) . . ?
C4 C3 Pb1 75.20(15) . . ?
C2 C3 Pb1 74.59(15) . . ?
C103 C3 Pb1 123.22(19) . . ?
C3 C4 C5 107.8(2) . . ?
C3 C4 C104 126.3(3) . . ?
C5 C4 C104 125.7(3) . . ?
C3 C4 Pb1 73.16(15) . . ?
C5 C4 Pb1 76.47(15) . . ?
C104 C4 Pb1 120.68(19) . . ?
C1 C5 C4 108.2(2) . . ?
C1 C5 C105 126.3(3) . . ?
C4 C5 C105 125.2(3) . . ?
C1 C5 Pb1 74.63(16) . . ?
C4 C5 Pb1 72.32(15) . . ?
C105 C5 Pb1 123.3(2) . . ?
C6 C6 C7 108.10(15) 2_655 . ?
C6 C6 C106 127.19(15) 2_655 2_655 ?
C7 C6 C106 124.7(2) . 2_655 ?
C8 C7 C6 107.7(2) . . ?
C8 C7 C107 126.1(2) . 2_655 ?
C6 C7 C107 126.2(2) . 2_655 ?
C7 C8 C7 108.4(3) . 2_655 ?
C7 C8 C108 125.79(16) . . ?
C7 C8 C108 125.79(16) 2_655 . ?
C10 C9 C14 112.9(2) . . ?
C10 C9 B1 128.4(2) . . ?
C14 C9 B1 118.7(2) . . ?
F10 C10 C9 121.0(2) . . ?
F10 C10 C11 114.8(2) . . ?
C9 C10 C11 124.2(2) . . ?
F11 C11 C12 119.5(2) . . ?
F11 C11 C10 120.6(2) . . ?
C12 C11 C10 119.9(2) . . ?
F12 C12 C11 120.8(2) . . ?
F12 C12 C13 120.6(2) . . ?
C11 C12 C13 118.6(2) . . ?
F13 C13 C12 120.1(2) . . ?
F13 C13 C14 120.5(2) . . ?
C12 C13 C14 119.4(2) . . ?
F14 C14 C13 115.7(2) . . ?
F14 C14 C9 119.4(2) . . ?
C13 C14 C9 124.9(2) . . ?
C16 C15 C20 112.8(2) . . ?
C16 C15 B1 120.0(2) . . ?
C20 C15 B1 126.8(2) . . ?
F20 C16 C17 116.3(2) . . ?
F20 C16 C15 119.2(2) . . ?
C17 C16 C15 124.6(3) . . ?
F19 C17 C18 119.4(2) . . ?
F19 C17 C16 121.2(3) . . ?
C18 C17 C16 119.4(3) . . ?
F18 C18 C19 120.7(3) . . ?
F18 C18 C17 120.2(3) . . ?
C19 C18 C17 119.1(3) . . ?
F17 C19 C18 119.8(3) . . ?
F17 C19 C20 120.3(3) . . ?
C18 C19 C20 119.9(3) . . ?
F15 C20 C19 114.6(2) . . ?
F15 C20 C15 121.2(2) . . ?
C19 C20 C15 124.2(3) . . ?
C1 C101 H1A 109.5 . . ?
C1 C101 H1B 109.5 . . ?
H1A C101 H1B 109.5 . . ?
C1 C101 H1C 109.5 . . ?
H1A C101 H1C 109.5 . . ?
H1B C101 H1C 109.5 . . ?
C2 C102 H2A 109.5 . . ?
C2 C102 H2B 109.5 . . ?
H2A C102 H2B 109.5 . . ?
C2 C102 H2C 109.5 . . ?
H2A C102 H2C 109.5 . . ?
H2B C102 H2C 109.5 . . ?
C3 C103 H3A 109.5 . . ?
C3 C103 H3B 109.5 . . ?
H3A C103 H3B 109.5 . . ?
C3 C103 H3C 109.5 . . ?
H3A C103 H3C 109.5 . . ?
H3B C103 H3C 109.5 . . ?
C4 C104 H4A 109.5 . . ?
C4 C104 H4B 109.5 . . ?
H4A C104 H4B 109.5 . . ?
C4 C104 H4C 109.5 . . ?
H4A C104 H4C 109.5 . . ?
H4B C104 H4C 109.5 . . ?
C5 C105 H5A 109.5 . . ?
C5 C105 H5B 109.5 . . ?
H5A C105 H5B 109.5 . . ?
C5 C105 H5C 109.5 . . ?
H5A C105 H5C 109.5 . . ?
H5B C105 H5C 109.5 . . ?
C8 C108 H6A 109.5 . . ?
C8 C108 H6B 109.5 . . ?
H6A C108 H6B 109.5 . . ?
C8 C108 H6C 109.5 . . ?
H6A C108 H6C 109.5 . . ?
H6B C108 H6C 109.5 . . ?
C7 C107 H7A 109.5 2_655 . ?
C7 C107 H7B 109.5 2_655 . ?
H7A C107 H7B 109.5 . . ?
C7 C107 H7C 109.5 2_655 . ?
H7A C107 H7C 109.5 . . ?
H7B C107 H7C 109.5 . . ?
C6 C106 H8A 109.5 2_655 . ?
C6 C106 H8B 109.5 2_655 . ?
H8A C106 H8B 109.5 . . ?
C6 C106 H8C 109.5 2_655 . ?
H8A C106 H8C 109.5 . . ?
H8B C106 H8C 109.5 . . ?
C15 B1 C15 102.7(3) 2_655 . ?
C15 B1 C9 110.96(12) 2_655 . ?
C15 B1 C9 114.99(12) . . ?
C15 B1 C9 114.99(12) 2_655 2_655 ?
C15 B1 C9 110.96(12) . 2_655 ?
C9 B1 C9 102.7(3) . 2_655 ?
C3 Pb1 C2 31.78(9) . . ?
C3 Pb1 C4 31.64(9) . . ?
C2 Pb1 C4 52.25(9) . . ?
C3 Pb1 C1 51.76(8) . . ?
C2 Pb1 C1 31.26(9) . . ?
C4 Pb1 C1 51.43(9) . . ?
C3 Pb1 C5 51.74(9) . . ?
C2 Pb1 C5 51.53(9) . . ?
C4 Pb1 C5 31.21(9) . . ?
C1 Pb1 C5 30.59(9) . . ?

loop_
_geom_bond_atom_site_label_1
_geom_bond_atom_site_label_2
_geom_bond_distance
_geom_bond_site_symmetry_2
_geom_bond_publ_flag
C1 C5 1.409(4) . ?
C1 C2 1.422(4) . ?
C1 C101 1.507(4) . ?
C1 Pb1 2.670(3) . ?
C2 C3 1.422(4) . ?
C2 C102 1.501(4) . ?
C2 Pb1 2.604(3) . ?
C3 C4 1.420(4) . ?
C3 C103 1.508(4) . ?
C3 Pb1 2.592(3) . ?
C4 C5 1.424(4) . ?
C4 C104 1.506(4) . ?
C4 Pb1 2.618(3) . ?
C5 C105 1.502(4) . ?
C5 Pb1 2.672(3) . ?
C6 C6 1.419(5) 2_655 ?
C6 C7 1.431(4) . ?
C6 C106 1.510(4) 2_655 ?
C7 C8 1.423(3) . ?
C7 C107 1.494(4) 2_655 ?
C8 C7 1.423(3) 2_655 ?
C8 C108 1.503(5) . ?
C9 C10 1.384(4) . ?
C9 C14 1.388(4) . ?
C9 B1 1.661(3) . ?
C10 F10 1.352(3) . ?
C10 C11 1.384(4) . ?
C11 F11 1.347(3) . ?
C11 C12 1.371(4) . ?
C12 F12 1.351(3) . ?
C12 C13 1.376(4) . ?
C13 F13 1.350(3) . ?
C13 C14 1.376(4) . ?
C14 F14 1.357(3) . ?
C15 C16 1.393(4) . ?
C15 C20 1.398(4) . ?
C15 B1 1.661(3) . ?
C16 F20 1.353(3) . ?
C16 C17 1.383(4) . ?
C17 F19 1.350(3) . ?
C17 C18 1.376(5) . ?
C18 F18 1.350(3) . ?
C18 C19 1.366(5) . ?
C19 F17 1.352(3) . ?
C19 C20 1.381(4) . ?
C20 F15 1.353(3) . ?
C101 H1A 0.9800 . ?
C101 H1B 0.9800 . ?
C101 H1C 0.9800 . ?
C102 H2A 0.9800 . ?
C102 H2B 0.9800 . ?
C102 H2C 0.9800 . ?
C103 H3A 0.9800 . ?
C103 H3B 0.9800 . ?
C103 H3C 0.9800 . ?
C104 H4A 0.9800 . ?
C104 H4B 0.9800 . ?
C104 H4C 0.9800 . ?
C105 H5A 0.9800 . ?
C105 H5B 0.9800 . ?
C105 H5C 0.9800 . ?
C108 H6A 0.9800 . ?
C108 H6B 0.9800 . ?
C108 H6C 0.9800 . ?
C107 C7 1.494(4) 2_655 ?
C107 H7A 0.9800 . ?
C107 H7B 0.9800 . ?
C107 H7C 0.9800 . ?
C106 C6 1.510(4) 2_655 ?
C106 H8A 0.9800 . ?
C106 H8B 0.9800 . ?
C106 H8C 0.9800 . ?
B1 C15 1.661(3) 2_655 ?
B1 C9 1.661(3) 2_655 ?
